data_4038343
loop_
_publ_author_name
'Casola, Kamila Kayser'
'Gomes, Matheus Rick'
'Back, Davi F.'
'Zeni, Gilson'

_publ_section_title
;
 Synthesis of Selenochromenes via Dehydration of Arylalkynols Promoted by
 Iron(III) Chloride and Diorganyl Diselenides.
;
_journal_name_full 'The Journal of organic chemistry'
_journal_paper_doi 10.1021/acs.joc.0c00741
_journal_year 2020
_chemical_formula_moiety 'C16 H9 Br Cl2 O Se'
_chemical_formula_sum 'C16 H9 Br Cl2 O Se'
_chemical_formula_weight 447
_chemical_melting_point 394
_chemical_name_common 'bromomethyl chlorobenzo selenophen chlorophenyl methanone'
_chemical_name_systematic
;
(3-(bromomethyl)-6-chlorobenzo[b]selenophen-2-yl)(4-chlorophenyl)methanone
;
_space_group_IT_number 14
_space_group_name_Hall '-P 2yn'
_space_group_name_H-M_alt 'P 1 21/n 1'
_symmetry_cell_setting monoclinic
_symmetry_space_group_name_Hall '-P 2yn'
_symmetry_space_group_name_H-M 'P 1 21/n 1'
_atom_sites_solution_hydrogens geom
_atom_sites_solution_primary direct
_atom_sites_solution_secondary difmap
_audit_conform_dict_location ftp://ftp.iucr.org/pub/cif_core.dic
_audit_conform_dict_name cif_core.dic
_audit_conform_dict_version 2.4
_audit_creation_date 2019-07-12T16:25:16-00:00
_audit_creation_method 'WinGX routine CIF_UPDATE'
_cell_angle_alpha 90
_cell_angle_beta 95.784(2)
_cell_angle_gamma 90
_cell_formula_units_Z 4
_cell_length_a 16.0762(7)
_cell_length_b 4.1491(2)
_cell_length_c 23.3019(11)
_cell_measurement_reflns_used 8121
_cell_measurement_temperature 294(2)
_cell_measurement_theta_max 26.564
_cell_measurement_theta_min 2.809
_cell_volume 1546.36(12)
_computing_cell_refinement 'SAINT V8.34A (Bruker AXS Inc., 2013)'
_computing_data_collection 'Bruker Instrument Service v4.2.7'
_computing_data_reduction 'SAINT V8.34A (Bruker AXS Inc., 2013)'
_computing_molecular_graphics 'Diamond (version 3.2i); Crystal Impact GbR'
_computing_structure_refinement 'SHELXL-2008 (Sheldrick, 2008)'
_computing_structure_solution 'SHELXL-2008 (Sheldrick, 2008)'
_diffrn_ambient_temperature 294(2)
_diffrn_detector_area_resol_mean 10.4167
_diffrn_measured_fraction_theta_full 0.997
_diffrn_measured_fraction_theta_max 0.997
_diffrn_measurement_device_type 'Bruker D8 Quest Photon 100 diffractometer'
_diffrn_measurement_method '2\% \f & \w scans'
_diffrn_radiation_monochromator 'Montel type 2-dim beam shaping X ray optics'
_diffrn_radiation_type MoK\a
_diffrn_radiation_wavelength 0.71073
_diffrn_reflns_av_R_equivalents 0.0455
_diffrn_reflns_av_unetI/netI 0.0312
_diffrn_reflns_limit_h_max 20
_diffrn_reflns_limit_h_min -15
_diffrn_reflns_limit_k_max 5
_diffrn_reflns_limit_k_min -5
_diffrn_reflns_limit_l_max 29
_diffrn_reflns_limit_l_min -29
_diffrn_reflns_number 27712
_diffrn_reflns_theta_full 27.24
_diffrn_reflns_theta_max 27.24
_diffrn_reflns_theta_min 2.55
_diffrn_source 'micro-focus tube'
_exptl_absorpt_coefficient_mu 5.351
_exptl_absorpt_correction_T_max 0.6267
_exptl_absorpt_correction_T_min 0.553
_exptl_absorpt_correction_type multi-scan
_exptl_absorpt_process_details
;
SADABS (version 2012/1; Bruker, 2012) was used to perform the numerical
        absorption correction based on the indexed faces of the crystal.
;
_exptl_crystal_colour colourless
_exptl_crystal_density_diffrn 1.92
_exptl_crystal_density_meas ?
_exptl_crystal_density_method 'not measured'
_exptl_crystal_description tabular
_exptl_crystal_F_000 864
_exptl_crystal_size_max 0.13
_exptl_crystal_size_mid 0.11
_exptl_crystal_size_min 0.1
_refine_diff_density_max 0.705
_refine_diff_density_min -1.749
_refine_diff_density_rms 0.133
_refine_ls_extinction_coef none
_refine_ls_extinction_method none
_refine_ls_goodness_of_fit_ref 1.089
_refine_ls_hydrogen_treatment constr
_refine_ls_matrix_type full
_refine_ls_number_parameters 190
_refine_ls_number_reflns 3473
_refine_ls_number_restraints 0
_refine_ls_restrained_S_all 1.089
_refine_ls_R_factor_all 0.0752
_refine_ls_R_factor_gt 0.0561
_refine_ls_shift/su_max 0.001
_refine_ls_shift/su_mean 0
_refine_ls_structure_factor_coef Fsqd
_refine_ls_weighting_details 'calc w=1/[\s^2^(Fo^2^)+(0.0833P)^2^+7.7971P] where P=(Fo^2^+2Fc^2^)/3'
_refine_ls_weighting_scheme calc
_refine_ls_wR_factor_gt 0.1659
_refine_ls_wR_factor_ref 0.1758
_reflns_number_gt 2687
_reflns_number_total 3473
_reflns_threshold_expression >2\s(I)
_cod_data_source_file jo0c00741_si_003.cif
_cod_data_source_block test33_a
_cod_depositor_comments
;
The following automatic conversions were performed:

data item '_chemical_melting_point' value '394K' was changed to '394'
-- the value should be numeric and without a unit designator.

data item '_exptl_crystal_density_meas' value 'none' was changed to
'?' -- the value is perceived as not measured.

Automatic conversion script
Id: cif_fix_values 7556 2019-12-06 15:28:31Z antanas 
;
_cod_original_sg_symbol_Hall -P2yn
_cod_original_sg_symbol_H-M P21/n
_cod_database_code 4038343

loop_
_symmetry_equiv_pos_as_xyz
'x, y, z'
'-x+1/2, y+1/2, -z+1/2'
'-x, -y, -z'
'x-1/2, -y-1/2, z-1/2'

loop_
_atom_site_label
_atom_site_type_symbol
_atom_site_fract_x
_atom_site_fract_y
_atom_site_fract_z
_atom_site_U_iso_or_equiv
_atom_site_adp_type
_atom_site_occupancy
_atom_site_symmetry_multiplicity
_atom_site_calc_flag
_atom_site_refinement_flags
_atom_site_disorder_assembly
_atom_site_disorder_group
Se7 Se 0.40841(4) 0.37597(16) 0.75799(2) 0.0339(2) Uani 1 1 d . . .
Br14 Br 0.60476(6) 0.6379(2) 0.95298(3) 0.0658(3) Uani 1 1 d . . .
Cl21 Cl 0.14203(12) 0.5859(6) 0.89102(8) 0.0642(6) Uani 1 1 d . . .
Cl20 Cl 0.63045(17) 0.3429(11) 0.52110(9) 0.1105(13) Uani 1 1 d . . .
C4 C 0.3566(4) 0.5238(15) 0.8212(2) 0.0299(12) Uani 1 1 d . . .
O12 O 0.6525(3) 0.4442(17) 0.8059(2) 0.0627(16) Uani 1 1 d . . .
C8 C 0.5087(4) 0.5407(14) 0.7953(2) 0.0317(12) Uani 1 1 d . . .
C5 C 0.4137(4) 0.6845(14) 0.8613(2) 0.0337(13) Uani 1 1 d . . .
C9 C 0.4985(4) 0.6925(15) 0.8460(2) 0.0341(13) Uani 1 1 d . . .
C3 C 0.2719(4) 0.4922(16) 0.8296(3) 0.0374(13) Uani 1 1 d . . .
H3 H 0.2349 0.3847 0.8029 0.045 Uiso 1 1 calc R . .
C6 C 0.3830(5) 0.8144(16) 0.9109(3) 0.0419(15) Uani 1 1 d . . .
H6 H 0.4194 0.9203 0.9382 0.05 Uiso 1 1 calc R . .
C2 C 0.2456(4) 0.6240(17) 0.8782(3) 0.0418(15) Uani 1 1 d . . .
C1 C 0.3021(5) 0.7873(18) 0.9193(3) 0.0470(17) Uani 1 1 d . . .
H1 H 0.2828 0.8756 0.9522 0.056 Uiso 1 1 calc R . .
C13 C 0.5966(4) 0.4541(16) 0.7086(3) 0.0357(13) Uani 1 1 d . . .
C11 C 0.5907(4) 0.4834(17) 0.7717(3) 0.0389(14) Uani 1 1 d . . .
C15 C 0.5395(4) 0.5925(18) 0.6670(3) 0.0433(15) Uani 1 1 d . . .
H15 H 0.4944 0.7101 0.6779 0.052 Uiso 1 1 calc R . .
C10 C 0.5651(5) 0.8621(17) 0.8831(3) 0.0450(15) Uani 1 1 d . . .
H10A H 0.544 1.0712 0.8933 0.054 Uiso 1 1 calc R . .
H10B H 0.6121 0.8987 0.8609 0.054 Uiso 1 1 calc R . .
C19 C 0.6651(4) 0.287(2) 0.6917(3) 0.0481(17) Uani 1 1 d . . .
H19 H 0.7036 0.1945 0.7194 0.058 Uiso 1 1 calc R . .
C16 C 0.5505(5) 0.553(2) 0.6087(3) 0.057(2) Uani 1 1 d . . .
H16 H 0.5118 0.6399 0.5805 0.068 Uiso 1 1 calc R . .
C18 C 0.6762(5) 0.256(2) 0.6336(3) 0.058(2) Uani 1 1 d . . .
H18 H 0.7225 0.1486 0.6221 0.07 Uiso 1 1 calc R . .
C17 C 0.6173(5) 0.389(2) 0.5932(3) 0.061(2) Uani 1 1 d . . .

loop_
_atom_site_aniso_label
_atom_site_aniso_U_11
_atom_site_aniso_U_22
_atom_site_aniso_U_33
_atom_site_aniso_U_23
_atom_site_aniso_U_13
_atom_site_aniso_U_12
Se7 0.0356(3) 0.0397(4) 0.0258(3) -0.0071(2) -0.0007(2) -0.0018(3)
Br14 0.0879(6) 0.0591(5) 0.0450(4) -0.0036(4) -0.0196(4) -0.0048(4)
Cl21 0.0498(10) 0.1009(17) 0.0442(9) 0.0062(10) 0.0165(8) 0.0015(11)
Cl20 0.0776(15) 0.217(4) 0.0386(10) -0.0145(17) 0.0153(10) 0.006(2)
C4 0.034(3) 0.032(3) 0.023(2) 0.001(2) 0.000(2) 0.004(2)
O12 0.037(2) 0.106(5) 0.043(3) 0.001(3) -0.005(2) 0.002(3)
C8 0.035(3) 0.028(3) 0.031(3) 0.002(2) -0.003(2) -0.004(2)
C5 0.047(3) 0.027(3) 0.026(3) 0.001(2) -0.002(2) 0.003(2)
C9 0.041(3) 0.031(3) 0.028(3) 0.004(2) -0.006(2) -0.003(3)
C3 0.041(3) 0.038(3) 0.032(3) 0.002(3) -0.001(2) -0.002(3)
C6 0.059(4) 0.042(4) 0.024(3) -0.005(3) 0.000(3) 0.002(3)
C2 0.044(3) 0.049(4) 0.033(3) 0.013(3) 0.008(3) 0.008(3)
C1 0.064(4) 0.050(4) 0.028(3) -0.003(3) 0.007(3) 0.015(3)
C13 0.032(3) 0.040(4) 0.034(3) 0.003(3) -0.001(2) -0.005(3)
C11 0.036(3) 0.045(4) 0.035(3) 0.003(3) -0.002(2) -0.004(3)
C15 0.039(3) 0.053(4) 0.039(3) 0.009(3) 0.007(3) 0.000(3)
C10 0.056(4) 0.041(4) 0.035(3) 0.002(3) -0.012(3) -0.006(3)
C19 0.036(3) 0.062(5) 0.046(4) -0.003(3) 0.002(3) 0.004(3)
C16 0.044(4) 0.090(6) 0.035(3) 0.009(4) -0.002(3) -0.007(4)
C18 0.041(4) 0.084(6) 0.051(4) -0.010(4) 0.009(3) 0.002(4)
C17 0.048(4) 0.100(7) 0.037(4) -0.009(4) 0.012(3) -0.006(4)

loop_
_atom_type_symbol
_atom_type_description
_atom_type_scat_dispersion_real
_atom_type_scat_dispersion_imag
_atom_type_scat_source
C C 0.0033 0.0016 'International Tables Vol C Tables 4.2.6.8 and 6.1.1.4'
H H 0 0 'International Tables Vol C Tables 4.2.6.8 and 6.1.1.4'
Br Br -0.2901 2.4595 'International Tables Vol C Tables 4.2.6.8 and 6.1.1.4'
Cl Cl 0.1484 0.1585 'International Tables Vol C Tables 4.2.6.8 and 6.1.1.4'
O O 0.0106 0.006 'International Tables Vol C Tables 4.2.6.8 and 6.1.1.4'
Se Se -0.0929 2.2259 'International Tables Vol C Tables 4.2.6.8 and 6.1.1.4'

loop_
_geom_angle_atom_site_label_1
_geom_angle_atom_site_label_2
_geom_angle_atom_site_label_3
_geom_angle
_geom_angle_site_symmetry_1
_geom_angle_site_symmetry_3
_geom_angle_publ_flag
C4 Se7 C8 86.9(3) . . ?
C3 C4 C5 121.9(5) . . ?
C3 C4 Se7 126.6(4) . . ?
C5 C4 Se7 111.5(4) . . ?
C9 C8 C11 125.4(5) . . ?
C9 C8 Se7 113.3(4) . . ?
C11 C8 Se7 121.2(4) . . ?
C6 C5 C4 117.8(6) . . ?
C6 C5 C9 127.7(6) . . ?
C4 C5 C9 114.4(5) . . ?
C8 C9 C5 113.8(5) . . ?
C8 C9 C10 125.5(6) . . ?
C5 C9 C10 120.6(6) . . ?
C2 C3 C4 117.8(6) . . ?
C1 C6 C5 120.9(6) . . ?
C3 C2 C1 121.3(6) . . ?
C3 C2 Cl21 119.5(5) . . ?
C1 C2 Cl21 119.2(5) . . ?
C6 C1 C2 120.3(6) . . ?
C15 C13 C19 119.7(6) . . ?
C15 C13 C11 123.5(6) . . ?
C19 C13 C11 116.8(6) . . ?
O12 C11 C13 120.4(6) . . ?
O12 C11 C8 118.0(6) . . ?
C13 C11 C8 121.4(5) . . ?
C13 C15 C16 119.3(7) . . ?
C9 C10 Br14 114.9(5) . . ?
C18 C19 C13 120.3(7) . . ?
C17 C16 C15 120.0(7) . . ?
C17 C18 C19 118.8(7) . . ?
C16 C17 C18 121.9(7) . . ?
C16 C17 Cl20 119.6(6) . . ?
C18 C17 Cl20 118.5(6) . . ?

loop_
_geom_bond_atom_site_label_1
_geom_bond_atom_site_label_2
_geom_bond_distance
_geom_bond_site_symmetry_2
_geom_bond_publ_flag
Se7 C4 1.867(5) . ?
Se7 C8 1.882(6) . ?
Br14 C10 1.927(6) . ?
Cl21 C2 1.728(7) . ?
Cl20 C17 1.726(7) . ?
C4 C3 1.400(8) . ?
C4 C5 1.410(8) . ?
O12 C11 1.220(8) . ?
C8 C9 1.362(9) . ?
C8 C11 1.498(9) . ?
C5 C6 1.409(8) . ?
C5 C9 1.445(9) . ?
C9 C10 1.484(8) . ?
C3 C2 1.363(9) . ?
C6 C1 1.338(10) . ?
C2 C1 1.425(10) . ?
C13 C15 1.390(9) . ?
C13 C19 1.393(9) . ?
C13 C11 1.487(9) . ?
C15 C16 1.398(9) . ?
C19 C18 1.388(10) . ?
C16 C17 1.351(12) . ?
C18 C17 1.381(12) . ?
